data_2220619
loop_
_publ_author_name
'Zhang, Hongming'
'Ankati, Haribabu'
'Akubathini, Shashidhar Kumar'
'Biehl, Ed'

_publ_section_title
;
 (<i>Z</i>)-5-Fluoro-3-[(1<i>H</i>-pyrrol-2-yl)methylene]indolin-2-one
;
_journal_coeditor_code SI2132
_journal_issue 1
_journal_name_full 'Acta Crystallographica Section E'
_journal_page_first o8
_journal_paper_doi 10.1107/S1600536808040178
_journal_volume 65
_journal_year 2009
_chemical_formula_iupac 'C13 H9 F N2 O'
_chemical_formula_moiety 'C13 H9 F N2 O'
_chemical_formula_sum 'C13 H9 F N2 O'
_chemical_formula_weight 228.22
_chemical_name_systematic
;
(<i>Z</i>)-5-Fluoro-3-[(1<i>H</i>-pyrrol-2-yl)methylene]indolin-2-one
;
_space_group_IT_number 14
_symmetry_cell_setting monoclinic
_symmetry_space_group_name_Hall '-P 2ybc'
_symmetry_space_group_name_H-M 'P 1 21/c 1'
_atom_sites_solution_hydrogens geom
_atom_sites_solution_primary direct
_atom_sites_solution_secondary difmap
_audit_creation_method <i>SHELXL97</i>
_cell_angle_alpha 90.00
_cell_angle_beta 91.3900(10)
_cell_angle_gamma 90.00
_cell_formula_units_Z 4
_cell_length_a 7.6093(5)
_cell_length_b 6.1270(4)
_cell_length_c 22.8912(16)
_cell_measurement_reflns_used 3595
_cell_measurement_temperature 293(2)
_cell_measurement_theta_max 25.37
_cell_measurement_theta_min 2.67
_cell_volume 1066.92(12)
_computing_cell_refinement 'SAINT (Bruker, 1997)'
_computing_data_collection 'SMART (Bruker, 1997)'
_computing_data_reduction 'SAINT (Bruker, 1997)'
_computing_molecular_graphics 'SHELXTL (Sheldrick, 2008)'
_computing_publication_material 'SHELXTL (Sheldrick, 2008) and publCIF (Westrip, 2008)'
_computing_structure_refinement 'SHELXL97 (Sheldrick, 2008)'
_computing_structure_solution 'SHELXS97 (Sheldrick, 2008)'
_diffrn_ambient_temperature 293(2)
_diffrn_detector_area_resol_mean 83.33
_diffrn_measured_fraction_theta_full 0.965
_diffrn_measured_fraction_theta_max 0.965
_diffrn_measurement_device_type 'Bruker APEX'
_diffrn_measurement_method '\f and \w'
_diffrn_radiation_monochromator graphite
_diffrn_radiation_source 'fine-focus sealed tube'
_diffrn_radiation_type MoK\a
_diffrn_radiation_wavelength 0.71073
_diffrn_reflns_av_R_equivalents 0.022
_diffrn_reflns_av_sigmaI/netI 0.017
_diffrn_reflns_limit_h_max 9
_diffrn_reflns_limit_h_min -9
_diffrn_reflns_limit_k_max 8
_diffrn_reflns_limit_k_min -8
_diffrn_reflns_limit_l_max 29
_diffrn_reflns_limit_l_min -29
_diffrn_reflns_number 12282
_diffrn_reflns_theta_full 28.29
_diffrn_reflns_theta_max 28.29
_diffrn_reflns_theta_min 1.78
_exptl_absorpt_coefficient_mu 0.104
_exptl_absorpt_correction_T_max 0.992
_exptl_absorpt_correction_T_min 0.964
_exptl_absorpt_correction_type multi-scan
_exptl_absorpt_process_details '(SADABS; Sheldrick, 1996)'
_exptl_crystal_colour orange
_exptl_crystal_density_diffrn 1.421
_exptl_crystal_density_method 'not measured'
_exptl_crystal_description plates
_exptl_crystal_F_000 472
_exptl_crystal_size_max 0.35
_exptl_crystal_size_mid 0.24
_exptl_crystal_size_min 0.08
_refine_diff_density_max 0.233
_refine_diff_density_min -0.222
_refine_ls_extinction_method none
_refine_ls_goodness_of_fit_ref 1.098
_refine_ls_hydrogen_treatment constr
_refine_ls_matrix_type full
_refine_ls_number_parameters 154
_refine_ls_number_reflns 2552
_refine_ls_number_restraints 0
_refine_ls_restrained_S_all 1.098
_refine_ls_R_factor_all 0.063
_refine_ls_R_factor_gt 0.054
_refine_ls_shift/su_max 0.000
_refine_ls_shift/su_mean 0.000
_refine_ls_structure_factor_coef Fsqd
_refine_ls_weighting_details 'w=1/[\s^2^(Fo^2^)+(0.0587P)^2^+0.3105P] where P=(Fo^2^+2Fc^2^)/3'
_refine_ls_weighting_scheme calc
_refine_ls_wR_factor_gt 0.131
_refine_ls_wR_factor_ref 0.137
_reflns_number_gt 2167
_reflns_number_total 2552
_reflns_threshold_expression I>2\s(I)
_cod_data_source_file si2132.cif
_cod_data_source_block I
_cod_original_sg_symbol_H-M 'P 21/c'
_cod_database_code 2220619
_cod_database_fobs_code 2220619

loop_
_symmetry_equiv_pos_as_xyz
'x, y, z'
'-x, y+1/2, -z+1/2'
'-x, -y, -z'
'x, -y-1/2, z-1/2'

loop_
_atom_site_type_symbol
_atom_site_label
_atom_site_fract_x
_atom_site_fract_y
_atom_site_fract_z
_atom_site_U_iso_or_equiv
_atom_site_adp_type
_atom_site_calc_flag
_atom_site_refinement_flags
_atom_site_occupancy
_atom_site_disorder_assembly
_atom_site_disorder_group
N N1 0.36941(18) 0.7704(2) -0.02026(6) 0.0462(3) Uani d . 1 . .
H H1 0.4156 0.8783 -0.0384 0.055 Uiso calc R 1 . .
C C2 0.3608(2) 0.7558(3) 0.03865(7) 0.0422(4) Uani d . 1 . .
O O2 0.41973(16) 0.89761(19) 0.07266(5) 0.0515(3) Uani d . 1 . .
C C3 0.27094(19) 0.5468(2) 0.05187(7) 0.0395(3) Uani d . 1 . .
C C4 0.1488(2) 0.2559(3) -0.02156(7) 0.0457(4) Uani d . 1 . .
H H4 0.1059 0.1591 0.0060 0.055 Uiso calc R 1 . .
C C5 0.1325(2) 0.2144(3) -0.08055(8) 0.0503(4) Uani d . 1 . .
F F5 0.04936(17) 0.0275(2) -0.09798(5) 0.0727(4) Uani d . 1 . .
C C6 0.1934(2) 0.3515(3) -0.12313(7) 0.0536(4) Uani d . 1 . .
H H6 0.1788 0.3157 -0.1624 0.064 Uiso calc R 1 . .
C C7 0.2772(2) 0.5443(3) -0.10659(7) 0.0511(4) Uani d . 1 . .
H H7 0.3204 0.6399 -0.1343 0.061 Uiso calc R 1 . .
C C8 0.2942(2) 0.5888(3) -0.04789(7) 0.0421(4) Uani d . 1 . .
C C9 0.23179(19) 0.4481(2) -0.00504(6) 0.0395(3) Uani d . 1 . .
C C10 0.2305(2) 0.4604(3) 0.10429(7) 0.0448(4) Uani d . 1 . .
H H10 0.1771 0.3241 0.1019 0.054 Uiso calc R 1 . .
N N11 0.3347(2) 0.7320(3) 0.17745(6) 0.0587(4) Uani d . 1 . .
H H11 0.3819 0.8215 0.1535 0.070 Uiso calc R 1 . .
C C12 0.2548(2) 0.5398(3) 0.16222(7) 0.0488(4) Uani d . 1 . .
C C13 0.1974(3) 0.4470(4) 0.21346(8) 0.0667(6) Uani d . 1 . .
H H13 0.1390 0.3144 0.2167 0.080 Uiso calc R 1 . .
C C14 0.2423(4) 0.5862(4) 0.25906(9) 0.0792(7) Uani d . 1 . .
H H14 0.2184 0.5654 0.2983 0.095 Uiso calc R 1 . .
C C15 0.3282(4) 0.7598(4) 0.23562(9) 0.0756(7) Uani d . 1 . .
H H15 0.3746 0.8777 0.2564 0.091 Uiso calc R 1 . .

loop_
_atom_site_aniso_label
_atom_site_aniso_U_11
_atom_site_aniso_U_22
_atom_site_aniso_U_33
_atom_site_aniso_U_12
_atom_site_aniso_U_13
_atom_site_aniso_U_23
N1 0.0597(8) 0.0390(7) 0.0402(7) -0.0043(6) 0.0079(6) 0.0063(5)
C2 0.0462(8) 0.0393(8) 0.0414(8) 0.0013(6) 0.0063(6) 0.0043(6)
O2 0.0673(8) 0.0445(6) 0.0431(6) -0.0124(5) 0.0075(5) -0.0007(5)
C3 0.0408(7) 0.0384(8) 0.0395(8) 0.0016(6) 0.0050(6) 0.0011(6)
C4 0.0496(9) 0.0423(9) 0.0453(9) -0.0009(7) 0.0042(7) 0.0017(7)
C5 0.0562(10) 0.0442(9) 0.0505(10) 0.0006(7) -0.0014(7) -0.0068(7)
F5 0.0964(9) 0.0608(7) 0.0608(7) -0.0194(6) -0.0027(6) -0.0137(6)
C6 0.0669(11) 0.0565(10) 0.0374(8) 0.0071(9) -0.0002(7) -0.0055(7)
C7 0.0663(11) 0.0503(10) 0.0370(8) 0.0057(8) 0.0066(7) 0.0063(7)
C8 0.0465(8) 0.0390(8) 0.0409(8) 0.0055(6) 0.0036(6) 0.0038(6)
C9 0.0411(7) 0.0401(8) 0.0374(8) 0.0053(6) 0.0047(6) 0.0027(6)
C10 0.0473(8) 0.0448(9) 0.0425(9) -0.0051(7) 0.0041(6) 0.0037(7)
N11 0.0806(11) 0.0554(9) 0.0404(8) -0.0147(8) 0.0106(7) 0.0001(6)
C12 0.0545(9) 0.0523(10) 0.0398(9) -0.0033(7) 0.0046(7) 0.0045(7)
C13 0.0903(15) 0.0664(13) 0.0436(10) -0.0170(11) 0.0087(9) 0.0076(9)
C14 0.124(2) 0.0762(15) 0.0380(10) -0.0175(14) 0.0131(11) 0.0031(9)
C15 0.1179(18) 0.0673(13) 0.0420(10) -0.0167(13) 0.0082(11) -0.0050(9)

loop_
_atom_type_symbol
_atom_type_description
_atom_type_scat_dispersion_real
_atom_type_scat_dispersion_imag
_atom_type_scat_source
C C 0.0033 0.0016 'International Tables Vol C Tables 4.2.6.8 and 6.1.1.4'
H H 0.0000 0.0000 'International Tables Vol C Tables 4.2.6.8 and 6.1.1.4'
N N 0.0061 0.0033 'International Tables Vol C Tables 4.2.6.8 and 6.1.1.4'
O O 0.0106 0.0060 'International Tables Vol C Tables 4.2.6.8 and 6.1.1.4'
F F 0.0171 0.0103 'International Tables Vol C Tables 4.2.6.8 and 6.1.1.4'

loop_
_geom_angle_atom_site_label_1
_geom_angle_atom_site_label_2
_geom_angle_atom_site_label_3
_geom_angle_site_symmetry_1
_geom_angle_site_symmetry_3
_geom_angle
_geom_angle_publ_flag
C2 N1 C8 . . 111.66(13) ?
C2 N1 H1 . . 124.2 ?
C8 N1 H1 . . 124.2 ?
O2 C2 N1 . . 123.50(14) ?
O2 C2 C3 . . 129.46(14) ?
N1 C2 C3 . . 107.04(14) ?
C10 C3 C9 . . 125.66(15) ?
C10 C3 C2 . . 129.26(15) ?
C9 C3 C2 . . 105.08(13) ?
C5 C4 C9 . . 117.01(15) ?
C5 C4 H4 . . 121.5 ?
C9 C4 H4 . . 121.5 ?
F5 C5 C6 . . 117.86(15) ?
F5 C5 C4 . . 118.16(16) ?
C6 C5 C4 . . 123.97(16) ?
C5 C6 C7 . . 119.06(15) ?
C5 C6 H6 . . 120.5 ?
C7 C6 H6 . . 120.5 ?
C8 C7 C6 . . 117.81(15) ?
C8 C7 H7 . . 121.1 ?
C6 C7 H7 . . 121.1 ?
C7 C8 N1 . . 128.97(15) ?
C7 C8 C9 . . 122.58(15) ?
N1 C8 C9 . . 108.45(14) ?
C4 C9 C8 . . 119.57(14) ?
C4 C9 C3 . . 132.66(14) ?
C8 C9 C3 . . 107.77(14) ?
C3 C10 C12 . . 131.79(16) ?
C3 C10 H10 . . 114.1 ?
C12 C10 H10 . . 114.1 ?
C15 N11 C12 . . 109.57(16) ?
C15 N11 H11 . . 125.2 ?
C12 N11 H11 . . 125.2 ?
N11 C12 C13 . . 106.60(16) ?
N11 C12 C10 . . 125.47(15) ?
C13 C12 C10 . . 127.88(17) ?
C12 C13 C14 . . 107.97(19) ?
C12 C13 H13 . . 126.0 ?
C14 C13 H13 . . 126.0 ?
C15 C14 C13 . . 107.19(18) ?
C15 C14 H14 . . 126.4 ?
C13 C14 H14 . . 126.4 ?
N11 C15 C14 . . 108.66(19) ?
N11 C15 H15 . . 125.7 ?
C14 C15 H15 . . 125.7 ?

loop_
_geom_bond_atom_site_label_1
_geom_bond_atom_site_label_2
_geom_bond_site_symmetry_2
_geom_bond_distance
_geom_bond_publ_flag
N1 C2 . 1.355(2) ?
N1 C8 . 1.396(2) ?
N1 H1 . 0.8600 ?
C2 O2 . 1.2429(19) ?
C2 C3 . 1.486(2) ?
C3 C10 . 1.354(2) ?
C3 C9 . 1.460(2) ?
C4 C5 . 1.377(2) ?
C4 C9 . 1.385(2) ?
C4 H4 . 0.9300 ?
C5 F5 . 1.364(2) ?
C5 C6 . 1.376(3) ?
C6 C7 . 1.390(3) ?
C6 H6 . 0.9300 ?
C7 C8 . 1.374(2) ?
C7 H7 . 0.9300 ?
C8 C9 . 1.397(2) ?
C10 C12 . 1.421(2) ?
C10 H10 . 0.9300 ?
N11 C15 . 1.344(2) ?
N11 C12 . 1.367(2) ?
N11 H11 . 0.8600 ?
C12 C13 . 1.384(2) ?
C13 C14 . 1.385(3) ?
C13 H13 . 0.9300 ?
C14 C15 . 1.365(3) ?
C14 H14 . 0.9300 ?
C15 H15 . 0.9300 ?

loop_
_geom_hbond_atom_site_label_D
_geom_hbond_atom_site_label_H
_geom_hbond_atom_site_label_A
_geom_hbond_site_symmetry_A
_geom_hbond_distance_DH
_geom_hbond_distance_HA
_geom_hbond_distance_DA
_geom_hbond_angle_DHA
N1 H1 O2 3_675 0.86 2.03 2.8711(17) 165.9
N11 H11 O2 . 0.86 1.94 2.6977(19) 146.8

loop_
_cod_related_entry_id
_cod_related_entry_database
_cod_related_entry_code
1 ChemSpider 24741305
